data_4344650
loop_
_publ_author_name
'Ogawa, Hiraku'
'Mori, Koya'
'Murashima, Kensuke'
'Karasawa, Satoru'
'Koga, Noboru'

_publ_section_title
;
 One-, Two-, and Three-Dimensional Heterospin Complexes Consisting of
 4-(N-tert-Butyloxylamino)pyridine (4NOpy), Dicyanamide Ion (DCA), and 3d
 Metal Ions: Crystal Structures and Magnetic Properties of
 [M(II)(4NOpy)x(DCA)y(CH3CN)z]n (M = Mn, Co, Ni, Cu, Zn).
;
_journal_issue 2
_journal_name_full 'Inorganic chemistry'
_journal_page_first 717
_journal_page_last 728
_journal_paper_doi 10.1021/acs.inorgchem.5b02159
_journal_volume 55
_journal_year 2016
_chemical_formula_moiety 'C26 H32 N12 Ni O2'
_chemical_formula_sum 'C26 H32 N12 Ni O2'
_chemical_formula_weight 603.32
_space_group_IT_number 29
_symmetry_cell_setting orthorhombic
_symmetry_Int_Tables_number 29
_symmetry_space_group_name_Hall 'P 2c -2ac'
_symmetry_space_group_name_H-M 'P c a 21'
_atom_sites_solution_hydrogens geom
_atom_sites_solution_primary direct
_atom_sites_solution_secondary difmap
_cell_angle_alpha 90.0000
_cell_angle_beta 90.0000
_cell_angle_gamma 90.0000
_cell_formula_units_Z 4
_cell_length_a 11.892(5)
_cell_length_b 11.012(4)
_cell_length_c 23.526(9)
_cell_measurement_temperature 90
_cell_volume 3081(2)
_computing_cell_refinement Unknown
_computing_data_collection Unknown
_computing_data_reduction Unknown
_computing_molecular_graphics 'CrystalStructure 4.0'
_computing_publication_material 'CrystalStructure 4.0 (Rigaku, 2010)'
_computing_structure_refinement 'SHELXL97 (Sheldrick, 2008)'
_computing_structure_solution SIR97
_diffrn_ambient_temperature 90
_diffrn_measured_fraction_theta_full 0.998
_diffrn_measured_fraction_theta_max 0.998
_diffrn_measurement_device_type 'Unknown CCD'
_diffrn_measurement_method \w
_diffrn_radiation_type 'Mo K\a'
_diffrn_radiation_wavelength 0.71069
_diffrn_reflns_av_R_equivalents 0.0381
_diffrn_reflns_limit_h_max 15
_diffrn_reflns_limit_h_min -14
_diffrn_reflns_limit_k_max 13
_diffrn_reflns_limit_k_min -14
_diffrn_reflns_limit_l_max 29
_diffrn_reflns_limit_l_min -17
_diffrn_reflns_number 16035
_diffrn_reflns_theta_full 27.00
_diffrn_reflns_theta_max 27.00
_diffrn_standards_number 0
_exptl_absorpt_coefficient_mu 0.674
_exptl_absorpt_correction_type none
_exptl_crystal_colour brown
_exptl_crystal_density_diffrn 1.301
_exptl_crystal_density_method 'not measured'
_exptl_crystal_description platelet
_exptl_crystal_F_000 1264.00
_exptl_crystal_size_max 0.500
_exptl_crystal_size_mid 0.400
_exptl_crystal_size_min 0.400
_refine_diff_density_max 1.690
_refine_diff_density_min -0.240
_refine_ls_abs_structure_details 'Flack, H. D. (1983), Acta Cryst. A39, 876-881.  1429 Friedel Pairs'
_refine_ls_abs_structure_Flack 0.355(18)
_refine_ls_extinction_method none
_refine_ls_goodness_of_fit_ref 1.031
_refine_ls_hydrogen_treatment constr
_refine_ls_number_parameters 370
_refine_ls_number_reflns 4866
_refine_ls_number_restraints 1
_refine_ls_R_factor_gt 0.0381
_refine_ls_shift/su_max 0.000
_refine_ls_structure_factor_coef Fsqd
_refine_ls_weighting_details 'w = 1/[\s^2^(Fo^2^)+(0.0618P)^2^+1.3499P] where P=(Fo^2^+2Fc^2^)/3'
_refine_ls_weighting_scheme calc
_refine_ls_wR_factor_ref 0.1026
_reflns_number_gt 4303
_reflns_number_total 4868
_reflns_threshold_expression F^2^>2.0\s(F^2^)
_cod_data_source_file ic5b02159_si_001.cif
_cod_data_source_block 3Nialpha(CCDC1413264)
_cod_database_code 4344650

loop_
_symmetry_equiv_pos_site_id
_symmetry_equiv_pos_as_xyz
1 +X,+Y,+Z
2 1/2-X,+Y,1/2+Z
3 1/2+X,-Y,+Z
4 -X,-Y,1/2+Z

loop_
_atom_site_label
_atom_site_type_symbol
_atom_site_fract_x
_atom_site_fract_y
_atom_site_fract_z
_atom_site_U_iso_or_equiv
_atom_site_adp_type
_atom_site_occupancy
_atom_site_symmetry_multiplicity
_atom_site_calc_flag
_atom_site_refinement_flags
Ni1 Ni 0.37838(3) 0.25095(4) 0.49884(3) 0.01280(10) Uani 1.0 4 d .
O1 O 0.6596(3) 0.5231(4) 0.27695(14) 0.0433(10) Uani 1.0 4 d .
O2 O 0.0973(3) -0.0097(3) 0.72526(14) 0.0401(9) Uani 1.0 4 d .
N1 N 0.4306(3) 0.3185(3) 0.41989(12) 0.0154(6) Uani 1.0 4 d .
N2 N 0.5549(3) 0.4939(3) 0.27362(16) 0.0217(8) Uani 1.0 4 d .
N3 N 0.3251(2) 0.1842(3) 0.57899(12) 0.0158(6) Uani 1.0 4 d .
N4 N 0.1989(3) 0.0274(4) 0.72982(15) 0.0234(7) Uani 1.0 4 d .
N5 N 0.2345(2) 0.1784(3) 0.46321(12) 0.0175(6) Uani 1.0 4 d .
N6 N 0.0616(3) 0.0749(3) 0.43380(14) 0.0292(8) Uani 1.0 4 d .
N7 N -0.0373(2) -0.0905(3) 0.48267(12) 0.0174(6) Uani 1.0 4 d .
N8 N 0.5219(2) 0.3227(3) 0.53590(12) 0.0179(6) Uani 1.0 4 d .
N9 N 0.6913(3) 0.4285(3) 0.56948(14) 0.0262(7) Uani 1.0 4 d .
N10 N 0.7941(3) 0.5877(3) 0.51726(13) 0.0195(6) Uani 1.0 4 d .
N11 N 0.3089(4) -0.2768(4) 0.4238(2) 0.0467(11) Uani 1.0 4 d .
N12 N 0.4418(4) -0.2231(4) 0.5776(2) 0.0511(11) Uani 1.0 4 d .
C1 C 0.3606(3) 0.3750(4) 0.38346(16) 0.0195(8) Uani 1.0 4 d .
C2 C 0.3944(3) 0.4309(4) 0.33442(17) 0.0205(8) Uani 1.0 4 d .
C3 C 0.5093(3) 0.4315(3) 0.32057(14) 0.0178(7) Uani 1.0 4 d .
C4 C 0.5827(3) 0.3719(3) 0.35714(15) 0.0181(7) Uani 1.0 4 d .
C5 C 0.5407(3) 0.3156(3) 0.40509(15) 0.0177(7) Uani 1.0 4 d .
C6 C 0.4950(4) 0.5208(4) 0.21790(18) 0.0248(9) Uani 1.0 4 d .
C7 C 0.5860(4) 0.5466(5) 0.17353(18) 0.0364(11) Uani 1.0 4 d .
C8 C 0.4268(4) 0.4113(4) 0.19990(19) 0.0346(10) Uani 1.0 4 d .
C9 C 0.4213(4) 0.6342(4) 0.2257(2) 0.0360(10) Uani 1.0 4 d .
C10 C 0.2149(3) 0.1890(3) 0.59377(14) 0.0165(7) Uani 1.0 4 d .
C11 C 0.1726(3) 0.1387(3) 0.64224(15) 0.0177(7) Uani 1.0 4 d .
C12 C 0.2450(3) 0.0806(3) 0.68014(14) 0.0180(7) Uani 1.0 4 d .
C13 C 0.3595(3) 0.0756(4) 0.66621(16) 0.0194(8) Uani 1.0 4 d .
C14 C 0.3939(3) 0.1278(4) 0.61508(16) 0.0179(8) Uani 1.0 4 d .
C15 C 0.2555(4) 0.0212(4) 0.78686(18) 0.0272(9) Uani 1.0 4 d .
C16 C 0.3241(4) -0.0952(5) 0.7905(3) 0.0452(13) Uani 1.0 4 d .
C17 C 0.3288(4) 0.1334(5) 0.79556(18) 0.0352(10) Uani 1.0 4 d .
C18 C 0.1624(5) 0.0196(6) 0.8316(2) 0.0483(14) Uani 1.0 4 d .
C19 C 0.1547(3) 0.1257(3) 0.45207(14) 0.0177(7) Uani 1.0 4 d .
C20 C 0.0128(3) -0.0126(3) 0.46134(19) 0.0174(8) Uani 1.0 4 d .
C21 C 0.6011(3) 0.3762(3) 0.54911(14) 0.0164(7) Uani 1.0 4 d .
C22 C 0.7426(3) 0.5122(3) 0.53934(18) 0.0156(8) Uani 1.0 4 d .
C23 C 0.4941(3) -0.3800(4) 0.4570(2) 0.0358(10) Uani 1.0 4 d .
C24 C 0.3922(4) -0.3216(4) 0.4375(2) 0.0326(11) Uani 1.0 4 d .
C25 C 0.2591(4) -0.1172(4) 0.5444(3) 0.0372(10) Uani 1.0 4 d .
C26 C 0.3605(4) -0.1764(4) 0.5637(2) 0.0347(11) Uani 1.0 4 d .
H1 H 0.2844 0.3761 0.3922 0.0234 Uiso 1.0 4 calc R
H2 H 0.3422 0.4679 0.3106 0.0246 Uiso 1.0 4 calc R
H4 H 0.6594 0.3699 0.3494 0.0217 Uiso 1.0 4 calc R
H5 H 0.5905 0.2735 0.4284 0.0212 Uiso 1.0 4 calc R
H7A H 0.6390 0.6040 0.1886 0.0437 Uiso 1.0 4 calc R
H7B H 0.5519 0.5796 0.1399 0.0437 Uiso 1.0 4 calc R
H7C H 0.6243 0.4725 0.1642 0.0437 Uiso 1.0 4 calc R
H8A H 0.4703 0.3389 0.2056 0.0415 Uiso 1.0 4 calc R
H8B H 0.4074 0.4185 0.1604 0.0415 Uiso 1.0 4 calc R
H8C H 0.3593 0.4071 0.2222 0.0415 Uiso 1.0 4 calc R
H9A H 0.4677 0.7019 0.2361 0.0433 Uiso 1.0 4 calc R
H9B H 0.3670 0.6196 0.2551 0.0433 Uiso 1.0 4 calc R
H9C H 0.3831 0.6519 0.1907 0.0433 Uiso 1.0 4 calc R
H10 H 0.1655 0.2288 0.5695 0.0199 Uiso 1.0 4 calc R
H11 H 0.0960 0.1431 0.6500 0.0213 Uiso 1.0 4 calc R
H13 H 0.4111 0.0385 0.6904 0.0233 Uiso 1.0 4 calc R
H14 H 0.4697 0.1229 0.6056 0.0215 Uiso 1.0 4 calc R
H16A H 0.3799 -0.0956 0.7611 0.0543 Uiso 1.0 4 calc R
H16B H 0.2752 -0.1639 0.7859 0.0543 Uiso 1.0 4 calc R
H16C H 0.3603 -0.0996 0.8269 0.0543 Uiso 1.0 4 calc R
H17A H 0.2828 0.2049 0.7939 0.0422 Uiso 1.0 4 calc R
H17B H 0.3849 0.1369 0.7662 0.0422 Uiso 1.0 4 calc R
H17C H 0.3649 0.1289 0.8320 0.0422 Uiso 1.0 4 calc R
H18A H 0.1149 -0.0497 0.8255 0.0579 Uiso 1.0 4 calc R
H18B H 0.1185 0.0924 0.8286 0.0579 Uiso 1.0 4 calc R
H18C H 0.1953 0.0150 0.8688 0.0579 Uiso 1.0 4 calc R
H23A H 0.5253 -0.3346 0.4881 0.0430 Uiso 1.0 4 calc R
H23B H 0.5475 -0.3832 0.4264 0.0430 Uiso 1.0 4 calc R
H23C H 0.4772 -0.4610 0.4694 0.0430 Uiso 1.0 4 calc R
H25A H 0.2194 -0.1701 0.5189 0.0446 Uiso 1.0 4 calc R
H25B H 0.2784 -0.0435 0.5249 0.0446 Uiso 1.0 4 calc R
H25C H 0.2122 -0.0985 0.5764 0.0446 Uiso 1.0 4 calc R

loop_
_atom_site_aniso_label
_atom_site_aniso_U_11
_atom_site_aniso_U_22
_atom_site_aniso_U_33
_atom_site_aniso_U_12
_atom_site_aniso_U_13
_atom_site_aniso_U_23
Ni1 0.00946(15) 0.01352(17) 0.01542(17) 0.00009(12) 0.00103(16) 0.00000(13)
O1 0.0146(14) 0.076(3) 0.039(3) -0.0170(14) -0.0083(14) 0.0248(17)
O2 0.0199(13) 0.076(3) 0.0245(18) -0.0172(14) -0.0017(14) 0.0161(16)
N1 0.0141(12) 0.0151(14) 0.0169(14) -0.0005(11) -0.0004(11) 0.0009(12)
N2 0.0118(15) 0.0348(19) 0.0185(18) -0.0046(12) -0.0052(13) 0.0064(13)
N3 0.0147(13) 0.0148(14) 0.0178(15) 0.0003(11) 0.0013(11) 0.0010(12)
N4 0.0157(16) 0.0374(18) 0.0171(17) -0.0067(13) 0.0024(14) 0.0034(15)
N5 0.0135(12) 0.0215(15) 0.0175(15) -0.0030(11) 0.0005(11) 0.0027(12)
N6 0.0264(15) 0.0391(19) 0.0222(16) -0.0185(14) -0.0100(13) 0.0118(15)
N7 0.0143(12) 0.0170(14) 0.0209(15) -0.0002(10) 0.0001(11) -0.0000(11)
N8 0.0153(13) 0.0187(15) 0.0197(15) -0.0015(11) -0.0007(12) 0.0004(12)
N9 0.0220(15) 0.0305(17) 0.0262(17) -0.0151(13) -0.0104(13) 0.0069(14)
N10 0.0177(13) 0.0181(14) 0.0227(16) -0.0021(11) 0.0001(11) -0.0011(12)
N11 0.0315(19) 0.049(3) 0.060(3) -0.0019(17) -0.014(2) -0.007(3)
N12 0.038(2) 0.059(3) 0.057(3) -0.0013(19) -0.020(2) -0.005(3)
C1 0.0120(14) 0.0218(18) 0.025(2) -0.0015(13) -0.0012(14) -0.0009(16)
C2 0.0160(15) 0.0234(19) 0.022(2) 0.0012(14) -0.0049(15) 0.0022(17)
C3 0.0188(15) 0.0187(17) 0.0159(17) -0.0045(13) -0.0013(13) 0.0013(14)
C4 0.0117(13) 0.0220(17) 0.0207(17) -0.0001(13) 0.0024(13) -0.0010(14)
C5 0.0156(14) 0.0171(17) 0.0204(18) 0.0026(13) 0.0014(13) 0.0007(14)
C6 0.0169(17) 0.037(2) 0.021(3) -0.0032(16) -0.0066(16) 0.0049(18)
C7 0.030(3) 0.056(3) 0.023(3) -0.005(2) 0.0002(18) 0.014(2)
C8 0.035(3) 0.043(3) 0.026(2) -0.0062(18) -0.0033(18) -0.0057(19)
C9 0.0288(19) 0.034(3) 0.045(3) 0.0006(17) -0.0047(19) 0.010(2)
C10 0.0150(14) 0.0176(17) 0.0170(17) 0.0002(12) -0.0012(13) -0.0025(14)
C11 0.0103(14) 0.0246(18) 0.0182(16) 0.0000(13) 0.0006(12) 0.0012(15)
C12 0.0195(15) 0.0204(17) 0.0139(16) -0.0021(13) -0.0007(13) -0.0030(14)
C13 0.0157(15) 0.026(2) 0.0165(19) -0.0015(14) -0.0037(14) 0.0016(16)
C14 0.0110(14) 0.0228(19) 0.0199(19) 0.0011(13) 0.0016(14) -0.0030(16)
C15 0.027(2) 0.041(3) 0.0135(19) -0.0080(19) -0.0016(16) 0.0084(18)
C16 0.039(3) 0.043(3) 0.054(3) -0.004(2) -0.018(3) 0.022(3)
C17 0.033(2) 0.051(3) 0.022(2) -0.0138(19) -0.0044(17) 0.0006(19)
C18 0.038(3) 0.085(4) 0.021(3) -0.022(3) 0.003(2) 0.004(3)
C19 0.0208(16) 0.0190(16) 0.0135(15) -0.0000(14) -0.0003(13) 0.0050(14)
C20 0.0129(15) 0.0213(18) 0.018(2) -0.0000(13) -0.0028(15) -0.0029(15)
C21 0.0173(15) 0.0168(16) 0.0150(15) 0.0014(13) 0.0034(13) 0.0024(13)
C22 0.0121(15) 0.0199(18) 0.0148(19) 0.0011(12) -0.0009(15) -0.0005(14)
C23 0.0283(19) 0.027(2) 0.053(3) -0.0026(16) -0.003(2) -0.007(2)
C24 0.0255(19) 0.031(3) 0.041(3) -0.0095(17) -0.0044(19) -0.007(2)
C25 0.0285(19) 0.026(2) 0.057(3) -0.0042(16) -0.006(2) -0.004(2)
C26 0.029(2) 0.033(3) 0.042(3) -0.0035(19) -0.005(2) -0.010(3)

loop_
_atom_type_symbol
_atom_type_description
_atom_type_scat_dispersion_real
_atom_type_scat_dispersion_imag
_atom_type_scat_source
C C 0.0033 0.0016
;
International Tables for Crystallography
(1992, Vol. C, Tables 4.2.6.8 and 6.1.1.4)
;
H H 0.0000 0.0000
;
International Tables for Crystallography
(1992, Vol. C, Table 6.1.1.4)
;
N N 0.0061 0.0033
;
International Tables for Crystallography
(1992, Vol. C, Tables 4.2.6.8 and 6.1.1.4)
;
O O 0.0106 0.0060
;
International Tables for Crystallography
(1992, Vol. C, Tables 4.2.6.8 and 6.1.1.4)
;
Ni Ni 0.3393 1.1124
;
International Tables for Crystallography
(1992, Vol. C, Tables 4.2.6.8 and 6.1.1.4)
;

loop_
_geom_angle_atom_site_label_1
_geom_angle_atom_site_label_2
_geom_angle_atom_site_label_3
_geom_angle
_geom_angle_publ_flag
_geom_angle_site_symmetry_1
_geom_angle_site_symmetry_3
N1 Ni1 N3 179.47(11) yes . .
N1 Ni1 N5 91.32(11) yes . .
N1 Ni1 N7 89.80(11) yes . 3_555
N1 Ni1 N8 89.62(11) yes . .
N1 Ni1 N10 91.39(12) yes . 3_465
N3 Ni1 N5 88.81(11) yes . .
N3 Ni1 N7 90.72(11) yes . 3_555
N3 Ni1 N8 90.24(11) yes . .
N3 Ni1 N10 88.10(12) yes . 3_465
N5 Ni1 N7 89.81(11) yes . 3_555
N5 Ni1 N8 179.06(12) yes . .
N5 Ni1 N10 90.90(11) yes . 3_465
N7 Ni1 N8 90.21(11) yes 3_555 .
N7 Ni1 N10 178.61(12) yes 3_555 3_465
N8 Ni1 N10 89.06(11) yes . 3_465
Ni1 N1 C1 123.0(3) yes . .
Ni1 N1 C5 120.4(3) yes . .
C1 N1 C5 116.4(3) yes . .
O1 N2 C3 116.5(4) yes . .
O1 N2 C6 117.1(4) yes . .
C3 N2 C6 126.2(3) yes . .
Ni1 N3 C10 120.2(3) yes . .
Ni1 N3 C14 123.0(3) yes . .
C10 N3 C14 116.6(3) yes . .
O2 N4 C12 115.3(4) yes . .
O2 N4 C15 118.9(4) yes . .
C12 N4 C15 125.6(3) yes . .
Ni1 N5 C19 167.7(3) yes . .
C19 N6 C20 122.0(4) yes . .
Ni1 N7 C20 164.2(3) yes 3_455 .
Ni1 N8 C21 168.6(3) yes . .
C21 N9 C22 119.5(4) yes . .
Ni1 N10 C22 163.9(3) yes 3_565 .
N1 C1 C2 124.3(3) yes . .
C1 C2 C3 118.9(4) yes . .
N2 C3 C2 123.9(4) yes . .
N2 C3 C4 118.3(3) yes . .
C2 C3 C4 117.7(4) yes . .
C3 C4 C5 119.4(3) yes . .
N1 C5 C4 123.3(3) yes . .
N2 C6 C7 107.1(4) yes . .
N2 C6 C8 109.7(4) yes . .
N2 C6 C9 108.8(4) yes . .
C7 C6 C8 109.6(4) yes . .
C7 C6 C9 109.5(4) yes . .
C8 C6 C9 112.0(4) yes . .
N3 C10 C11 123.7(3) yes . .
C10 C11 C12 119.5(3) yes . .
N4 C12 C11 118.5(3) yes . .
N4 C12 C13 123.5(3) yes . .
C11 C12 C13 117.9(3) yes . .
C12 C13 C14 118.1(4) yes . .
N3 C14 C13 124.2(3) yes . .
N4 C15 C16 109.2(4) yes . .
N4 C15 C17 109.8(4) yes . .
N4 C15 C18 106.9(4) yes . .
C16 C15 C17 111.6(4) yes . .
C16 C15 C18 109.8(4) yes . .
C17 C15 C18 109.3(4) yes . .
N5 C19 N6 172.7(4) yes . .
N6 C20 N7 174.6(4) yes . .
N8 C21 N9 173.2(4) yes . .
N9 C22 N10 173.6(5) yes . .
N11 C24 C23 177.4(5) yes . .
N12 C26 C25 178.1(6) yes . .
N1 C1 H1 117.866 no . .
C2 C1 H1 117.875 no . .
C1 C2 H2 120.543 no . .
C3 C2 H2 120.547 no . .
C3 C4 H4 120.314 no . .
C5 C4 H4 120.290 no . .
N1 C5 H5 118.374 no . .
C4 C5 H5 118.374 no . .
C6 C7 H7A 109.474 no . .
C6 C7 H7B 109.478 no . .
C6 C7 H7C 109.480 no . .
H7A C7 H7B 109.460 no . .
H7A C7 H7C 109.473 no . .
H7B C7 H7C 109.463 no . .
C6 C8 H8A 109.472 no . .
C6 C8 H8B 109.471 no . .
C6 C8 H8C 109.476 no . .
H8A C8 H8B 109.457 no . .
H8A C8 H8C 109.487 no . .
H8B C8 H8C 109.464 no . .
C6 C9 H9A 109.468 no . .
C6 C9 H9B 109.475 no . .
C6 C9 H9C 109.473 no . .
H9A C9 H9B 109.475 no . .
H9A C9 H9C 109.474 no . .
H9B C9 H9C 109.463 no . .
N3 C10 H10 118.154 no . .
C11 C10 H10 118.152 no . .
C10 C11 H11 120.225 no . .
C12 C11 H11 120.232 no . .
C12 C13 H13 120.983 no . .
C14 C13 H13 120.967 no . .
N3 C14 H14 117.921 no . .
C13 C14 H14 117.921 no . .
C15 C16 H16A 109.468 no . .
C15 C16 H16B 109.474 no . .
C15 C16 H16C 109.475 no . .
H16A C16 H16B 109.471 no . .
H16A C16 H16C 109.474 no . .
H16B C16 H16C 109.466 no . .
C15 C17 H17A 109.470 no . .
C15 C17 H17B 109.469 no . .
C15 C17 H17C 109.472 no . .
H17A C17 H17B 109.478 no . .
H17A C17 H17C 109.468 no . .
H17B C17 H17C 109.470 no . .
C15 C18 H18A 109.472 no . .
C15 C18 H18B 109.467 no . .
C15 C18 H18C 109.469 no . .
H18A C18 H18B 109.476 no . .
H18A C18 H18C 109.478 no . .
H18B C18 H18C 109.466 no . .
C24 C23 H23A 109.468 no . .
C24 C23 H23B 109.471 no . .
C24 C23 H23C 109.469 no . .
H23A C23 H23B 109.479 no . .
H23A C23 H23C 109.470 no . .
H23B C23 H23C 109.470 no . .
C26 C25 H25A 109.469 no . .
C26 C25 H25B 109.471 no . .
C26 C25 H25C 109.473 no . .
H25A C25 H25B 109.469 no . .
H25A C25 H25C 109.468 no . .
H25B C25 H25C 109.476 no . .

loop_
_geom_bond_atom_site_label_1
_geom_bond_atom_site_label_2
_geom_bond_distance
_geom_bond_publ_flag
_geom_bond_site_symmetry_2
Ni1 N1 2.095(3) yes .
Ni1 N3 2.121(3) yes .
Ni1 N5 2.066(3) yes .
Ni1 N7 2.067(3) yes 3_555
Ni1 N8 2.073(3) yes .
Ni1 N10 2.086(3) yes 3_465
O1 N2 1.289(5) yes .
O2 N4 1.280(5) yes .
N1 C1 1.347(5) yes .
N1 C5 1.356(4) yes .
N2 C3 1.409(5) yes .
N2 C6 1.521(6) yes .
N3 C10 1.356(4) yes .
N3 C14 1.333(5) yes .
N4 C12 1.418(5) yes .
N4 C15 1.503(6) yes .
N5 C19 1.143(4) yes .
N6 C19 1.313(5) yes .
N6 C20 1.297(5) yes .
N7 C20 1.159(5) yes .
N8 C21 1.153(4) yes .
N9 C21 1.309(5) yes .
N9 C22 1.314(5) yes .
N10 C22 1.155(5) yes .
N11 C24 1.153(6) yes .
N12 C26 1.143(6) yes .
C1 C2 1.368(6) yes .
C2 C3 1.405(5) yes .
C3 C4 1.390(5) yes .
C4 C5 1.381(5) yes .
C6 C7 1.530(6) yes .
C6 C8 1.514(6) yes .
C6 C9 1.537(6) yes .
C10 C11 1.364(5) yes .
C11 C12 1.395(5) yes .
C12 C13 1.401(5) yes .
C13 C14 1.394(6) yes .
C15 C16 1.521(7) yes .
C15 C17 1.526(7) yes .
C15 C18 1.528(7) yes .
C23 C24 1.447(6) yes .
C25 C26 1.444(6) yes .
C1 H1 0.930 no .
C2 H2 0.930 no .
C4 H4 0.930 no .
C5 H5 0.930 no .
C7 H7A 0.960 no .
C7 H7B 0.960 no .
C7 H7C 0.960 no .
C8 H8A 0.960 no .
C8 H8B 0.960 no .
C8 H8C 0.960 no .
C9 H9A 0.960 no .
C9 H9B 0.960 no .
C9 H9C 0.960 no .
C10 H10 0.930 no .
C11 H11 0.930 no .
C13 H13 0.930 no .
C14 H14 0.930 no .
C16 H16A 0.960 no .
C16 H16B 0.960 no .
C16 H16C 0.960 no .
C17 H17A 0.960 no .
C17 H17B 0.960 no .
C17 H17C 0.960 no .
C18 H18A 0.960 no .
C18 H18B 0.960 no .
C18 H18C 0.960 no .
C23 H23A 0.960 no .
C23 H23B 0.960 no .
C23 H23C 0.960 no .
C25 H25A 0.960 no .
C25 H25B 0.960 no .
C25 H25C 0.960 no .

loop_
_geom_contact_atom_site_label_1
_geom_contact_atom_site_label_2
_geom_contact_distance
_geom_contact_publ_flag
_geom_contact_site_symmetry_2
O1 C2 3.579(5) no .
O1 C2 3.143(5) no 3_565
O1 C4 2.678(5) no .
O1 C7 2.599(6) no .
O1 C8 3.531(6) no .
O1 C9 3.315(6) no .
O2 C11 2.700(5) no .
O2 C13 3.541(5) no .
O2 C13 3.233(5) no 3_455
O2 C16 3.243(6) no .
O2 C17 3.577(6) no .
O2 C18 2.638(6) no .
N1 C3 2.808(5) no .
N3 C12 2.805(5) no .
N5 C1 3.233(5) no .
N5 C10 3.083(5) no .
N5 C20 3.373(5) no .
N6 C17 3.562(6) no 2_554
N7 C5 3.215(5) no 3_455
N7 C14 3.247(5) no 3_455
N7 C19 3.376(5) no .
N8 C5 3.087(5) no .
N8 C14 3.224(5) no .
N8 C22 3.354(5) no .
N10 C1 3.272(5) no 3_565
N10 C10 3.190(5) no 3_565
N10 C21 3.355(5) no .
C1 C4 2.713(5) no .
C2 C5 2.721(5) no .
C2 C6 3.151(6) no .
C2 C8 3.195(6) no .
C2 C9 3.415(7) no .
C3 C8 3.012(6) no .
C3 C9 3.326(6) no .
C5 C21 3.527(5) no .
C8 C11 3.500(6) no 2_554
C10 C13 2.724(5) no .
C10 C19 3.480(5) no .
C10 C22 3.546(5) no 3_465
C11 C14 2.710(5) no .
C12 C16 3.373(7) no .
C12 C17 2.950(6) no .
C13 C15 3.154(6) no .
C13 C16 3.503(7) no .
C13 C17 3.130(6) no .
N1 C23 3.515(5) no 1_565
N3 C25 3.506(5) no .
N6 C23 3.497(6) no 3_455
N6 C24 3.384(6) no 3_455
N9 C25 3.572(6) no 3_555
N9 C26 3.431(6) no 3_555
N10 C23 3.591(5) no 3_555
N11 C4 3.285(6) no 3_455
N11 C5 3.247(5) no 3_455
N11 C25 3.388(7) no .
N11 C26 3.526(7) no .
N12 C10 3.291(5) no 3_555
N12 C11 3.273(6) no 3_555
N12 C23 3.379(7) no .
N12 C24 3.518(7) no .
C1 C23 3.577(6) no 1_565
C1 C24 3.595(6) no 1_565
C4 N11 3.285(6) no 3_555
C5 N11 3.247(5) no 3_555
C10 N12 3.291(5) no 3_455
C11 N12 3.273(6) no 3_455
C14 C25 3.552(6) no .
C14 C26 3.583(6) no .
C19 C23 3.391(6) no 3_455
C21 C25 3.417(5) no 3_555
C23 N1 3.515(5) no 1_545
C23 N6 3.497(6) no 3_555
C23 N10 3.591(5) no 3_455
C23 N12 3.379(7) no .
C23 C1 3.577(6) no 1_545
C23 C19 3.391(6) no 3_555
C24 N6 3.384(6) no 3_555
C24 N12 3.518(7) no .
C24 C1 3.595(6) no 1_545
C24 C26 3.393(7) no .
C25 N3 3.506(5) no .
C25 N9 3.572(6) no 3_455
C25 N11 3.388(7) no .
C25 C14 3.552(6) no .
C25 C21 3.417(5) no 3_455
C26 N9 3.431(6) no 3_455
C26 N11 3.526(7) no .
C26 C14 3.583(6) no .
C26 C24 3.393(7) no .
Ni1 H1 3.0724 no .
Ni1 H5 3.0286 no .
Ni1 H10 3.0387 no .
Ni1 H14 3.0772 no .
O1 H1 3.2843 no 3_565
O1 H2 2.3127 no 3_565
O1 H4 2.3976 no .
O1 H7A 2.2739 no .
O1 H7B 3.5243 no .
O1 H7C 2.7429 no .
O1 H8A 3.4645 no .
O1 H8C 2.8083 no 3_565
O1 H9A 3.1637 no .
O1 H9B 2.9685 no 3_565
O1 H17A 3.0979 no 4_664
O2 H9A 3.2782 no 2_545
O2 H11 2.4430 no .
O2 H13 2.3834 no 3_455
O2 H14 3.4335 no 3_455
O2 H16A 3.5912 no .
O2 H16A 2.9559 no 3_455
O2 H16B 3.0652 no .
O2 H17B 3.0455 no 3_455
O2 H18A 2.4087 no .
O2 H18B 2.6896 no .
O2 H18C 3.5826 no .
N1 H2 3.2278 no .
N1 H4 3.2360 no .
N1 H18B 3.3399 no 2_554
N2 H2 2.6908 no .
N2 H2 3.5505 no 3_565
N2 H4 2.5660 no .
N2 H7A 2.5429 no .
N2 H7B 3.2841 no .
N2 H7C 2.7136 no .
N2 H8A 2.5468 no .
N2 H8B 3.2951 no .
N2 H8C 2.7898 no .
N2 H9A 2.6645 no .
N2 H9B 2.6644 no .
N2 H9C 3.3177 no .
N3 H7A 3.5036 no 4_665
N3 H7B 3.3105 no 4_665
N3 H11 3.2266 no .
N3 H13 3.2378 no .
N4 H11 2.5782 no .
N4 H13 2.6911 no .
N4 H16A 2.6470 no .
N4 H16B 2.6465 no .
N4 H16C 3.2953 no .
N4 H17A 2.6624 no .
N4 H17B 2.6604 no .
N4 H17C 3.3051 no .
N4 H18A 2.6056 no .
N4 H18B 2.6120 no .
N4 H18C 3.2728 no .
N5 H1 2.8066 no .
N5 H10 2.6896 no .
N5 H17C 3.3503 no 2_554
N5 H18C 2.9784 no 2_554
N6 H16C 3.2977 no 2_554
N6 H17C 2.6179 no 2_554
N6 H18A 3.3121 no 4_554
N6 H18C 3.3369 no 2_554
N6 H18C 3.5562 no 4_554
N7 H5 2.8290 no 3_455
N7 H14 2.9140 no 3_455
N7 H18C 3.3761 no 4_554
N8 H5 2.7121 no .
N8 H7B 2.8138 no 4_665
N8 H14 2.8126 no .
N9 H7B 3.3344 no 4_665
N9 H7C 3.1639 no 2_655
N9 H8B 2.9648 no 4_665
N9 H9C 3.1143 no 4_665
N10 H1 2.9709 no 3_565
N10 H7B 3.4185 no 2_655
N10 H10 2.8166 no 3_565
N11 H23A 3.0521 no .
N11 H23B 3.0710 no .
N11 H23C 3.0452 no .
N12 H25A 3.0404 no .
N12 H25B 3.0374 no .
N12 H25C 3.0555 no .
C1 H5 3.1368 no .
C1 H17A 3.2944 no 2_554
C1 H18B 3.3781 no 2_554
C2 H4 3.2407 no .
C2 H4 3.5703 no 3_465
C2 H8A 3.3202 no .
C2 H8C 2.6847 no .
C2 H9B 2.8123 no .
C2 H17A 3.3969 no 2_554
C3 H1 3.2201 no .
C3 H5 3.2237 no .
C3 H8A 2.9275 no .
C3 H8C 2.9333 no .
C3 H9B 3.0870 no .
C4 H2 3.2400 no .
C4 H16B 3.3027 no 4_654
C4 H16C 3.1552 no 4_654
C5 H1 3.1355 no .
C5 H16C 3.2285 no 4_654
C5 H18B 3.5868 no 2_554
C6 H2 2.8993 no .
C7 H8A 2.7739 no .
C7 H8B 2.5684 no .
C7 H8C 3.3076 no .
C7 H8C 3.4837 no 3_565
C7 H9A 2.6594 no .
C7 H9B 3.3334 no .
C7 H9C 2.7078 no .
C8 H2 2.8614 no .
C8 H7A 3.3074 no .
C8 H7A 3.4368 no 3_465
C8 H7B 2.7638 no .
C8 H7C 2.5839 no .
C8 H9A 3.3471 no .
C8 H9B 2.7290 no .
C8 H9C 2.7086 no .
C8 H11 3.1907 no 2_554
C9 H2 2.8699 no .
C9 H7A 2.7516 no .
C9 H7B 2.6166 no .
C9 H7C 3.3303 no .
C9 H8A 3.3369 no .
C9 H8B 2.8325 no .
C9 H8C 2.6082 no .
C9 H16B 3.5230 no 2_564
C9 H17B 3.5463 no 4_664
C10 H8B 3.3111 no 2_555
C10 H14 3.1280 no .
C11 H8A 3.1578 no 2_555
C11 H8B 3.2535 no 2_555
C11 H8C 3.5247 no 2_555
C11 H13 3.2460 no .
C12 H10 3.2149 no .
C12 H14 3.2299 no .
C12 H16A 3.1559 no .
C12 H17A 3.0397 no .
C12 H17B 2.6930 no .
C13 H7A 3.5677 no 4_665
C13 H9A 3.5952 no 4_665
C13 H11 3.2428 no .
C13 H16A 2.9308 no .
C13 H17A 3.4478 no .
C13 H17B 2.4668 no .
C14 H7A 3.4456 no 4_665
C14 H7B 3.3380 no 4_665
C14 H10 3.1257 no .
C14 H17B 3.5592 no .
C15 H13 2.9348 no .
C16 H4 3.3330 no 4_655
C16 H13 2.9652 no .
C16 H17A 3.3420 no .
C16 H17B 2.7173 no .
C16 H17C 2.6975 no .
C16 H18A 2.6675 no .
C16 H18B 3.3235 no .
C16 H18C 2.6848 no .
C17 H9A 3.3315 no 4_665
C17 H13 2.8590 no .
C17 H16A 2.7174 no .
C17 H16B 3.3429 no .
C17 H16C 2.6953 no .
C17 H18A 3.3218 no .
C17 H18A 3.5943 no 3_555
C17 H18B 2.6575 no .
C17 H18C 2.6816 no .
C18 H16A 3.3243 no .
C18 H16B 2.6527 no .
C18 H16C 2.6968 no .
C18 H17A 2.6461 no .
C18 H17B 3.3217 no .
C18 H17C 2.6926 no .
C19 H1 3.4584 no .
C19 H10 2.9894 no .
C19 H17C 2.8346 no 2_554
C19 H18C 2.9170 no 2_554
C20 H5 3.1164 no 3_455
C20 H18C 3.2961 no 4_554
C21 H5 3.0592 no .
C21 H7B 2.8481 no 4_665
C21 H8B 3.4610 no 4_665
C21 H9C 3.3504 no 4_665
C21 H14 3.4615 no .
C22 H7B 3.4807 no 2_655
C22 H7C 3.3652 no 2_655
C22 H8B 3.4465 no 4_665
C22 H10 3.0781 no 3_565
H1 H2 2.2755 no .
H1 H4 3.3240 no 3_465
H1 H17A 3.0883 no 2_554
H1 H17C 3.5452 no 2_554
H2 H4 2.9573 no 3_465
H2 H8A 3.2318 no .
H2 H8C 2.1942 no .
H2 H9A 3.4565 no .
H2 H9B 2.1417 no .
H2 H9C 3.5084 no .
H2 H17A 3.2782 no 2_554
H4 H5 2.2918 no .
H4 H9B 3.3214 no 3_565
H4 H16B 2.8254 no 4_654
H4 H16C 3.0328 no 4_654
H5 H16C 3.1161 no 4_654
H7A H8A 3.5641 no .
H7A H8B 3.4920 no .
H7A H8B 3.2697 no 3_565
H7A H8C 2.7399 no 3_565
H7A H9A 2.5609 no .
H7A H9B 3.5966 no .
H7A H9C 3.0887 no .
H7A H17A 3.3808 no 4_664
H7A H17B 3.3991 no 4_664
H7B H8A 3.2175 no .
H7B H8B 2.5161 no .
H7B H8C 3.5501 no .
H7B H9A 2.8179 no .
H7B H9B 3.5173 no .
H7B H9C 2.4685 no .
H7B H14 3.3844 no 4_664
H7C H8A 2.5429 no .
H7C H8B 2.6483 no .
H7C H8B 3.5753 no 3_565
H7C H8C 3.5086 no .
H7C H8C 3.3816 no 3_565
H7C H9A 3.5655 no .
H7C H9C 3.5385 no .
H7C H9C 3.4261 no 3_565
H8A H9B 3.5233 no .
H8A H11 2.6433 no 2_554
H8A H16A 3.4724 no 4_654
H8B H9B 3.1762 no .
H8B H9C 2.6826 no .
H8B H10 3.1129 no 2_554
H8B H11 3.0437 no 2_554
H8C H9A 3.5082 no .
H8C H9B 2.4652 no .
H8C H9C 2.8106 no .
H8C H11 3.4099 no 2_554
H8C H17A 3.2645 no 2_554
H9A H13 3.3771 no 4_664
H9A H16B 3.4499 no 2_564
H9A H17A 3.4211 no 4_664
H9A H17B 2.5930 no 4_664
H9A H17C 3.5385 no 4_664
H9A H18A 3.5872 no 2_564
H9B H16B 3.0117 no 2_564
H9C H16B 3.5600 no 2_564
H10 H11 2.2710 no .
H11 H13 3.1210 no 3_455
H11 H14 3.4537 no 3_455
H13 H14 2.3085 no .
H13 H16A 2.2549 no .
H13 H16B 3.5541 no .
H13 H17A 3.4089 no .
H13 H17B 2.1116 no .
H13 H17C 3.5208 no .
H16A H17A 3.5889 no .
H16A H17B 2.5639 no .
H16A H17C 2.9876 no .
H16A H18A 3.5335 no .
H16A H18A 3.5597 no 3_555
H16A H18B 3.2519 no 3_555
H16A H18C 3.5675 no .
H16B H17B 3.5901 no .
H16B H17C 3.5649 no .
H16B H18A 2.4666 no .
H16B H18B 3.5282 no .
H16B H18C 2.9303 no .
H16C H17A 3.5630 no .
H16C H17B 2.9843 no .
H16C H17C 2.5189 no .
H16C H18A 2.9699 no .
H16C H18A 3.4453 no 3_555
H16C H18B 3.5695 no .
H16C H18B 3.0714 no 3_555
H16C H18C 2.5325 no .
H17A H18A 3.5217 no .
H17A H18B 2.4528 no .
H17A H18C 2.9261 no .
H17B H18A 3.2172 no 3_555
H17B H18B 3.5248 no .
H17B H18C 3.5649 no .
H17C H18A 3.5681 no .
H17C H18A 3.1016 no 3_555
H17C H18B 2.9590 no .
H17C H18C 2.5284 no .
Ni1 H23C 3.4525 no 1_565
Ni1 H25B 3.5070 no .
N1 H23B 3.5705 no 1_565
N1 H23C 2.7500 no 1_565
N3 H25B 2.8664 no .
N3 H25C 3.3912 no .
N5 H23A 3.0798 no 3_455
N5 H23B 3.2827 no 3_455
N5 H25B 2.8891 no .
N6 H23A 3.1612 no 3_455
N6 H23B 3.4035 no 3_455
N6 H25B 3.5969 no .
N7 H25A 3.2881 no .
N7 H25B 2.8220 no 3_455
N8 H23C 2.8983 no 1_565
N8 H25A 2.9149 no 3_555
N8 H25C 3.4818 no 3_555
N9 H25A 3.1024 no 3_555
N10 H23A 3.3794 no 1_565
N10 H23C 2.8198 no 3_555
N11 H4 2.6982 no 3_455
N11 H5 2.5992 no 3_455
N11 H18A 3.5244 no 2_554
N11 H18C 3.4641 no 2_554
N11 H25A 2.7418 no .
N11 H25B 3.5190 no .
N12 H7C 3.5092 no 4_655
N12 H8A 3.4340 no 4_655
N12 H8B 3.4127 no 4_655
N12 H10 2.6667 no 3_555
N12 H11 2.6532 no 3_555
N12 H23A 2.6321 no .
C1 H23C 3.0456 no 1_565
C2 H23B 3.4921 no 1_565
C2 H23C 3.5324 no 1_565
C3 H23B 3.2519 no 1_565
C4 H23B 3.1794 no 1_565
C4 H23C 3.4558 no 1_565
C5 H23B 3.3562 no 1_565
C5 H23C 2.9863 no 1_565
C10 H25B 3.1227 no .
C10 H25C 3.1928 no .
C11 H25C 3.0734 no .
C12 H25C 3.1626 no .
C13 H25C 3.3481 no .
C14 H25B 3.1539 no .
C14 H25C 3.4215 no .
C19 H23A 2.8934 no 3_455
C19 H23B 3.1662 no 3_455
C19 H25B 2.9273 no .
C20 H25A 3.2981 no .
C20 H25B 3.5108 no .
C20 H25B 3.2223 no 3_455
C21 H23C 2.9830 no 1_565
C21 H25A 2.7626 no 3_555
C21 H25C 3.3918 no 3_555
C22 H23A 3.3134 no 1_565
C22 H23C 3.5714 no 1_565
C22 H23C 3.2866 no 3_555
C24 H4 3.5000 no 3_455
C24 H25A 3.2666 no .
C26 H11 3.4786 no 3_555
C26 H23A 3.1694 no .
H1 H23B 2.9303 no 3_455
H1 H23C 3.4320 no 1_565
H4 N11 2.6982 no 3_555
H4 C24 3.5000 no 3_555
H4 H23B 3.5279 no 1_565
H5 N11 2.5992 no 3_555
H5 H23C 3.3608 no 1_565
H5 H25A 2.8601 no 3_555
H7C N12 3.5092 no 4_654
H8A N12 3.4340 no 4_654
H8B N12 3.4127 no 4_654
H10 N12 2.6667 no 3_455
H10 H23A 2.7931 no 3_455
H10 H25B 3.4495 no .
H11 N12 2.6532 no 3_455
H11 C26 3.4786 no 3_455
H11 H25C 3.4616 no .
H14 H25B 3.4833 no .
H14 H25C 2.9770 no 3_555
H18A N11 3.5244 no 2_555
H18C N11 3.4641 no 2_555
H23A N5 3.0798 no 3_555
H23A N6 3.1612 no 3_555
H23A N10 3.3794 no 1_545
H23A N12 2.6321 no .
H23A C19 2.8934 no 3_555
H23A C22 3.3134 no 1_545
H23A C26 3.1694 no .
H23A H10 2.7931 no 3_555
H23B N1 3.5705 no 1_545
H23B N5 3.2827 no 3_555
H23B N6 3.4035 no 3_555
H23B C2 3.4921 no 1_545
H23B C3 3.2519 no 1_545
H23B C4 3.1794 no 1_545
H23B C5 3.3562 no 1_545
H23B C19 3.1662 no 3_555
H23B H1 2.9303 no 3_555
H23B H4 3.5279 no 1_545
H23C Ni1 3.4525 no 1_545
H23C N1 2.7500 no 1_545
H23C N8 2.8983 no 1_545
H23C N10 2.8198 no 3_455
H23C C1 3.0456 no 1_545
H23C C2 3.5324 no 1_545
H23C C4 3.4558 no 1_545
H23C C5 2.9863 no 1_545
H23C C21 2.9830 no 1_545
H23C C22 3.5714 no 1_545
H23C C22 3.2866 no 3_455
H23C H1 3.4320 no 1_545
H23C H5 3.3608 no 1_545
H25A N7 3.2881 no .
H25A N8 2.9149 no 3_455
H25A N9 3.1024 no 3_455
H25A N11 2.7418 no .
H25A C20 3.2981 no .
H25A C21 2.7626 no 3_455
H25A C24 3.2666 no .
H25A H5 2.8601 no 3_455
H25B Ni1 3.5070 no .
H25B N3 2.8664 no .
H25B N5 2.8891 no .
H25B N6 3.5969 no .
H25B N7 2.8220 no 3_555
H25B N11 3.5190 no .
H25B C10 3.1227 no .
H25B C14 3.1539 no .
H25B C19 2.9273 no .
H25B C20 3.5108 no .
H25B C20 3.2223 no 3_555
H25B H10 3.4495 no .
H25B H14 3.4833 no .
H25C N3 3.3912 no .
H25C N8 3.4818 no 3_455
H25C C10 3.1928 no .
H25C C11 3.0734 no .
H25C C12 3.1626 no .
H25C C13 3.3481 no .
H25C C14 3.4215 no .
H25C C21 3.3918 no 3_455
H25C H11 3.4616 no .
H25C H14 2.9770 no 3_455

loop_
_geom_torsion_atom_site_label_1
_geom_torsion_atom_site_label_2
_geom_torsion_atom_site_label_3
_geom_torsion_atom_site_label_4
_geom_torsion
_geom_torsion_publ_flag
_geom_torsion_site_symmetry_1
N5 Ni1 N1 C1 43.9(2) no .
N5 Ni1 N1 C5 -141.51(19) no .
N7 Ni1 N1 C1 133.7(2) no 3_555
N7 Ni1 N1 C5 -51.71(19) no 3_555
N8 Ni1 N1 C1 -136.1(2) no .
N8 Ni1 N1 C5 38.51(19) no .
N10 Ni1 N1 C1 -47.0(2) no 3_465
N10 Ni1 N1 C5 127.55(19) no 3_465
N5 Ni1 N3 C10 -39.10(19) no .
N5 Ni1 N3 C14 135.5(2) no .
N7 Ni1 N3 C10 -128.90(19) no 3_555
N7 Ni1 N3 C14 45.7(2) no 3_555
N8 Ni1 N3 C10 140.89(19) no .
N8 Ni1 N3 C14 -44.5(2) no .
N10 Ni1 N3 C10 51.84(19) no 3_465
N10 Ni1 N3 C14 -133.6(2) no 3_465
Ni1 N1 C1 C2 173.0(2) no .
Ni1 N1 C5 C4 -171.6(2) no .
C1 N1 C5 C4 3.3(5) no .
C5 N1 C1 C2 -1.8(5) no .
O1 N2 C3 C2 156.0(3) no .
O1 N2 C3 C4 -20.6(5) no .
O1 N2 C6 C7 14.9(5) no .
O1 N2 C6 C8 133.8(4) no .
O1 N2 C6 C9 -103.4(4) no .
C3 N2 C6 C7 -159.8(3) no .
C3 N2 C6 C8 -40.9(5) no .
C3 N2 C6 C9 81.9(4) no .
C6 N2 C3 C2 -29.3(6) no .
C6 N2 C3 C4 154.1(3) no .
Ni1 N3 C10 C11 174.12(19) no .
Ni1 N3 C14 C13 -175.3(2) no .
C10 N3 C14 C13 -0.6(5) no .
C14 N3 C10 C11 -0.8(5) no .
O2 N4 C12 C11 29.0(5) no .
O2 N4 C12 C13 -149.4(3) no .
O2 N4 C15 C16 95.7(4) no .
O2 N4 C15 C17 -141.6(4) no .
O2 N4 C15 C18 -23.1(5) no .
C12 N4 C15 C16 -89.7(5) no .
C12 N4 C15 C17 33.0(5) no .
C12 N4 C15 C18 151.5(4) no .
C15 N4 C12 C11 -145.7(4) no .
C15 N4 C12 C13 35.9(6) no .
N1 C1 C2 C3 -0.6(6) no .
C1 C2 C3 N2 -175.0(3) no .
C1 C2 C3 C4 1.6(5) no .
N2 C3 C4 C5 176.6(3) no .
C2 C3 C4 C5 -0.3(5) no .
C3 C4 C5 N1 -2.3(5) no .
N3 C10 C11 C12 1.4(5) no .
C10 C11 C12 N4 -179.1(3) no .
C10 C11 C12 C13 -0.6(5) no .
N4 C12 C13 C14 177.8(3) no .
C11 C12 C13 C14 -0.6(5) no .
C12 C13 C14 N3 1.3(6) no .
